data_7004870
loop_
_publ_author_name
'Charmant, Jonathan P. H.'
'Fan, Cheng'
'Norman, Nicholas C.'
'Pringle, Paul G.'

_publ_section_title
;
 Synthesis and reactivity of dichloroboryl complexes of platinum(II).
;
_journal_issue 1
_journal_name_full 'Dalton transactions (Cambridge, England : 2003)'
_journal_page_first 114
_journal_page_last 123
_journal_paper_doi 10.1039/b612039n
_journal_year 2007
_chemical_formula_moiety 'C12 H36 B2 Cl5 P4 Pt2, B Cl4'
_chemical_formula_sum 'C12 H36 B3 Cl9 P4 Pt2'
_chemical_formula_weight 1045.95
_space_group_IT_number 14
_symmetry_cell_setting monoclinic
_symmetry_space_group_name_Hall '-P 2yn'
_symmetry_space_group_name_H-M 'P 1 21/n 1'
_atom_sites_solution_hydrogens geom
_atom_sites_solution_primary direct
_atom_sites_solution_secondary difmap
_audit_creation_method SHELXL-97
_cell_angle_alpha 90.00
_cell_angle_beta 93.35(3)
_cell_angle_gamma 90.00
_cell_formula_units_Z 4
_cell_length_a 12.306(3)
_cell_length_b 13.214(3)
_cell_length_c 20.313(4)
_cell_measurement_temperature 173(2)
_cell_measurement_theta_max 27.53
_cell_measurement_theta_min 2.21
_cell_volume 3297.5(13)
_computing_cell_refinement 'SMART v5.054 (Bruker-AXS, 1997-1998)'
_computing_data_collection 'SMART v5.054 (Bruker-AXS, 1997-1998)'
_computing_data_reduction
;
SAINT v7.06A (Bruker-AXS, 1997-2003) & SHELXTL v6.14 (Bruker-AXS, 2003)
;
_computing_molecular_graphics 'SHELXTL (Bruker, 2001)'
_computing_publication_material 'SHELXTL (Bruker, 2001)'
_computing_structure_refinement 'SHELXTL (Bruker, 2001)'
_computing_structure_solution 'SHELXTL (Bruker, 2001)'
_diffrn_ambient_temperature 173
_diffrn_detector 'CCD plate'
_diffrn_detector_area_resol_mean 8.192
_diffrn_detector_type 'Bruker-AXS SMART 1k'
_diffrn_measured_fraction_theta_full 0.999
_diffrn_measured_fraction_theta_max 0.999
_diffrn_measurement_details 'frames, 0.3\% width'
_diffrn_measurement_device 'three-circle diffractometer'
_diffrn_measurement_device_type 'Bruker-AXS Platform'
_diffrn_measurement_method '\w scans'
_diffrn_measurement_specimen_support 'glass fibre'
_diffrn_radiation_collimation '0.5 mm double pin hole'
_diffrn_radiation_monochromator graphite
_diffrn_radiation_probe x-ray
_diffrn_radiation_type 'Mo K\a'
_diffrn_radiation_wavelength 0.71074
_diffrn_reflns_av_R_equivalents 0.0360
_diffrn_reflns_av_sigmaI/netI 0.0289
_diffrn_reflns_limit_h_max 15
_diffrn_reflns_limit_h_min -15
_diffrn_reflns_limit_k_max 17
_diffrn_reflns_limit_k_min -17
_diffrn_reflns_limit_l_max 26
_diffrn_reflns_limit_l_min -26
_diffrn_reflns_number 36989
_diffrn_reflns_theta_full 27.50
_diffrn_reflns_theta_max 27.50
_diffrn_reflns_theta_min 1.89
_diffrn_source 'sealed X-ray tube'
_diffrn_source_current 40
_diffrn_source_power 2
_diffrn_source_target Mo
_diffrn_source_voltage 50
_diffrn_standards_decay_% 0
_exptl_absorpt_coefficient_mu 9.404
_exptl_absorpt_correction_T_max 0.240
_exptl_absorpt_correction_T_min 0.116
_exptl_absorpt_correction_type multi-scan
_exptl_absorpt_process_details 'SADABS V2.10 (Sheldrick, 2003)'
_exptl_crystal_colour colourless
_exptl_crystal_density_diffrn 2.107
_exptl_crystal_density_method none
_exptl_crystal_description Block
_exptl_crystal_F_000 1968
_exptl_crystal_size_max 0.24
_exptl_crystal_size_mid 0.18
_exptl_crystal_size_min 0.15
_refine_diff_density_max 2.703
_refine_diff_density_min -1.023
_refine_diff_density_rms 0.137
_refine_ls_extinction_method none
_refine_ls_goodness_of_fit_ref 1.057
_refine_ls_hydrogen_treatment constr
_refine_ls_matrix_type full
_refine_ls_number_parameters 283
_refine_ls_number_reflns 7566
_refine_ls_number_restraints 0
_refine_ls_restrained_S_all 1.057
_refine_ls_R_factor_all 0.0291
_refine_ls_R_factor_gt 0.0248
_refine_ls_shift/su_max 0.002
_refine_ls_shift/su_mean 0.000
_refine_ls_structure_factor_coef Fsqd
_refine_ls_weighting_details 'calc w=1/[\s^2^(Fo^2^)+(0.0132P)^2^+9.2045P] where P=(Fo^2^+2Fc^2^)/3'
_refine_ls_weighting_scheme calc
_refine_ls_wR_factor_gt 0.0487
_refine_ls_wR_factor_ref 0.0500
_reflns_number_gt 6902
_reflns_number_total 7566
_reflns_threshold_expression >2\s(I)
_cod_data_source_file b612039n.txt
_cod_data_source_block 5
_cod_depositor_comments
;
The following automatic conversions were performed:
'_symmetry_cell_setting' value 'Monoclinic' changed to 'monoclinic'
according to '/home/saulius/struct/CIF-dictionaries/cif_core.dic'
dictionary named 'cif_core.dic' version 2.4.1 from
2010-06-29.

'_diffrn_radiation_probe' value 'X-ray' changed to 'x-ray'
according to '/home/saulius/struct/CIF-dictionaries/cif_core.dic'
dictionary named 'cif_core.dic' version 2.4.1 from 2010-06-29.

Automatic conversion script
Id: cif_fix_enum 1527 2010-12-29 10:47:43Z saulius 
;
_cod_original_sg_symbol_H-M 'P 21/n'
_cod_database_code 7004870

loop_
_symmetry_equiv_pos_as_xyz
'x, y, z'
'-x+1/2, y+1/2, -z+1/2'
'-x, -y, -z'
'x-1/2, -y-1/2, z-1/2'

loop_
_atom_site_label
_atom_site_type_symbol
_atom_site_fract_x
_atom_site_fract_y
_atom_site_fract_z
_atom_site_U_iso_or_equiv
_atom_site_adp_type
_atom_site_occupancy
_atom_site_symmetry_multiplicity
_atom_site_calc_flag
_atom_site_refinement_flags
_atom_site_disorder_assembly
_atom_site_disorder_group
Pt1 Pt 0.788066(10) 0.885936(10) 0.982225(7) 0.00951(4) Uani 1 1 d . . .
Pt2 Pt 0.750685(11) 0.897302(10) 0.761340(7) 0.01002(4) Uani 1 1 d . . .
Cl3 Cl 0.83525(7) 0.95126(7) 0.87113(4) 0.01445(18) Uani 1 1 d . . .
P1 P 0.79019(8) 0.71591(7) 0.95491(5) 0.01257(19) Uani 1 1 d . . .
P2 P 0.78800(8) 1.05305(7) 1.01701(5) 0.01316(19) Uani 1 1 d . . .
P4 P 0.92217(8) 0.90632(7) 0.72093(5) 0.01313(19) Uani 1 1 d . . .
P3 P 0.57336(8) 0.91718(8) 0.78992(5) 0.0138(2) Uani 1 1 d . . .
Cl4 Cl 0.69482(9) 0.70135(7) 0.67256(5) 0.0243(2) Uani 1 1 d . . .
Cl5 Cl 0.64412(10) 0.89768(8) 0.60590(5) 0.0306(3) Uani 1 1 d . . .
Cl1 Cl 0.85322(12) 0.82089(9) 1.13479(6) 0.0411(3) Uani 1 1 d . . .
Cl2 Cl 0.61676(11) 0.83572(10) 1.09509(7) 0.0421(3) Uani 1 1 d . . .
C12 C 0.9367(4) 0.8778(4) 0.6345(2) 0.0252(9) Uani 1 1 d . . .
H12A H 0.8904 0.9234 0.6071 0.038 Uiso 1 1 calc R . .
H12B H 0.9148 0.8076 0.6256 0.038 Uiso 1 1 calc R . .
H12C H 1.0128 0.8869 0.6240 0.038 Uiso 1 1 calc R . .
C5 C 0.9070(3) 1.1239(3) 0.9965(2) 0.0224(9) Uani 1 1 d . . .
H5A H 0.9176 1.1169 0.9493 0.034 Uiso 1 1 calc R . .
H5B H 0.9711 1.0977 1.0219 0.034 Uiso 1 1 calc R . .
H5C H 0.8969 1.1954 1.0072 0.034 Uiso 1 1 calc R . .
C6 C 0.6734(3) 1.1237(3) 0.9809(2) 0.0229(9) Uani 1 1 d . . .
H6A H 0.6780 1.1941 0.9959 0.034 Uiso 1 1 calc R . .
H6B H 0.6055 1.0936 0.9946 0.034 Uiso 1 1 calc R . .
H6C H 0.6745 1.1216 0.9327 0.034 Uiso 1 1 calc R . .
C10 C 1.0239(3) 0.8269(3) 0.7629(2) 0.0229(9) Uani 1 1 d . . .
H10A H 1.0957 0.8427 0.7470 0.034 Uiso 1 1 calc R . .
H10B H 1.0066 0.7556 0.7539 0.034 Uiso 1 1 calc R . .
H10C H 1.0246 0.8393 0.8104 0.034 Uiso 1 1 calc R . .
C1 C 0.8208(4) 0.6884(3) 0.8710(2) 0.0249(10) Uani 1 1 d . . .
H1A H 0.8929 0.7152 0.8626 0.037 Uiso 1 1 calc R . .
H1B H 0.7659 0.7200 0.8407 0.037 Uiso 1 1 calc R . .
H1C H 0.8201 0.6150 0.8641 0.037 Uiso 1 1 calc R . .
B2 B 0.6954(4) 0.8357(3) 0.6785(2) 0.0152(9) Uani 1 1 d . . .
C4 C 0.7821(4) 1.0772(3) 1.1047(2) 0.0264(10) Uani 1 1 d . . .
H4A H 0.7780 1.1503 1.1123 0.040 Uiso 1 1 calc R . .
H4B H 0.8475 1.0499 1.1282 0.040 Uiso 1 1 calc R . .
H4C H 0.7174 1.0444 1.1210 0.040 Uiso 1 1 calc R . .
C11 C 0.9736(3) 1.0335(3) 0.7302(2) 0.0235(9) Uani 1 1 d . . .
H11A H 0.9756 1.0528 0.7768 0.035 Uiso 1 1 calc R . .
H11B H 0.9258 1.0800 0.7044 0.035 Uiso 1 1 calc R . .
H11C H 1.0472 1.0368 0.7143 0.035 Uiso 1 1 calc R . .
B1 B 0.7532(4) 0.8457(3) 1.0714(2) 0.0180(9) Uani 1 1 d . . .
C2 C 0.6648(3) 0.6476(3) 0.9663(3) 0.0266(10) Uani 1 1 d . . .
H2A H 0.6064 0.6757 0.9370 0.040 Uiso 1 1 calc R . .
H2B H 0.6455 0.6542 1.0122 0.040 Uiso 1 1 calc R . .
H2C H 0.6750 0.5759 0.9559 0.040 Uiso 1 1 calc R . .
C9 C 0.4704(3) 0.8383(4) 0.7487(3) 0.0393(13) Uani 1 1 d . . .
H9A H 0.3992 0.8542 0.7653 0.059 Uiso 1 1 calc R . .
H9B H 0.4876 0.7669 0.7573 0.059 Uiso 1 1 calc R . .
H9C H 0.4686 0.8510 0.7011 0.059 Uiso 1 1 calc R . .
C3 C 0.8901(3) 0.6438(3) 1.0041(2) 0.0192(8) Uani 1 1 d . . .
H3A H 0.8946 0.5751 0.9861 0.029 Uiso 1 1 calc R . .
H3B H 0.8685 0.6403 1.0497 0.029 Uiso 1 1 calc R . .
H3C H 0.9613 0.6767 1.0030 0.029 Uiso 1 1 calc R . .
C7 C 0.5462(4) 0.9017(4) 0.8759(2) 0.0342(12) Uani 1 1 d . . .
H7A H 0.6045 0.9338 0.9035 0.051 Uiso 1 1 calc R . .
H7B H 0.5430 0.8295 0.8864 0.051 Uiso 1 1 calc R . .
H7C H 0.4765 0.9336 0.8843 0.051 Uiso 1 1 calc R . .
C8 C 0.5304(4) 1.0442(3) 0.7698(2) 0.0278(10) Uani 1 1 d . . .
H8A H 0.4558 1.0544 0.7829 0.042 Uiso 1 1 calc R . .
H8B H 0.5330 1.0550 0.7222 0.042 Uiso 1 1 calc R . .
H8C H 0.5790 1.0925 0.7934 0.042 Uiso 1 1 calc R . .
Cl7 Cl 0.12092(9) 0.61235(9) 0.91058(6) 0.0325(3) Uani 1 1 d . . .
Cl8 Cl 0.25846(9) 0.45171(8) 0.84991(6) 0.0279(2) Uani 1 1 d . . .
Cl9 Cl 0.25837(11) 0.66458(11) 0.79831(8) 0.0491(4) Uani 1 1 d . . .
Cl6 Cl 0.36572(11) 0.61609(12) 0.93210(8) 0.0528(4) Uani 1 1 d . . .
B3 B 0.2513(4) 0.5870(4) 0.8726(2) 0.0187(10) Uani 1 1 d . . .

loop_
_atom_site_aniso_label
_atom_site_aniso_U_11
_atom_site_aniso_U_22
_atom_site_aniso_U_33
_atom_site_aniso_U_23
_atom_site_aniso_U_13
_atom_site_aniso_U_12
Pt1 0.00935(7) 0.00940(7) 0.00964(7) -0.00003(5) -0.00064(5) -0.00022(5)
Pt2 0.00934(7) 0.00910(7) 0.01150(7) -0.00033(5) -0.00032(5) -0.00039(5)
Cl3 0.0187(4) 0.0142(4) 0.0104(4) -0.0009(3) 0.0006(3) -0.0046(3)
P1 0.0136(4) 0.0109(5) 0.0131(5) -0.0006(4) -0.0005(4) -0.0007(4)
P2 0.0141(5) 0.0122(5) 0.0130(5) -0.0021(4) -0.0011(4) -0.0003(4)
P4 0.0136(5) 0.0123(5) 0.0138(5) -0.0008(4) 0.0031(4) -0.0005(4)
P3 0.0099(4) 0.0151(5) 0.0164(5) -0.0002(4) -0.0003(4) 0.0004(4)
Cl4 0.0364(6) 0.0131(5) 0.0237(5) -0.0051(4) 0.0028(4) -0.0041(4)
Cl5 0.0439(7) 0.0252(6) 0.0207(6) 0.0040(4) -0.0158(5) -0.0056(5)
Cl1 0.0741(9) 0.0312(6) 0.0160(6) 0.0013(5) -0.0149(6) 0.0138(6)
Cl2 0.0454(7) 0.0398(7) 0.0445(8) -0.0124(6) 0.0328(6) -0.0165(6)
C12 0.023(2) 0.032(2) 0.022(2) -0.0015(19) 0.0098(17) 0.0043(18)
C5 0.017(2) 0.016(2) 0.034(3) -0.0060(18) 0.0001(17) -0.0065(16)
C6 0.018(2) 0.023(2) 0.028(2) -0.0032(18) -0.0022(17) 0.0083(17)
C10 0.0151(19) 0.026(2) 0.027(2) 0.0057(19) 0.0012(17) 0.0002(17)
C1 0.046(3) 0.015(2) 0.014(2) -0.0021(16) 0.0006(18) 0.0017(19)
B2 0.018(2) 0.013(2) 0.014(2) -0.0008(17) -0.0014(17) -0.0011(17)
C4 0.036(3) 0.025(2) 0.018(2) -0.0054(18) -0.0006(19) -0.0025(19)
C11 0.023(2) 0.015(2) 0.034(3) -0.0020(18) 0.0169(19) -0.0064(16)
B1 0.031(2) 0.012(2) 0.012(2) 0.0023(17) 0.0049(18) -0.0020(18)
C2 0.021(2) 0.017(2) 0.043(3) -0.0022(19) 0.0034(19) -0.0069(17)
C9 0.013(2) 0.045(3) 0.059(4) -0.022(3) -0.001(2) -0.007(2)
C3 0.024(2) 0.016(2) 0.018(2) 0.0023(16) -0.0002(16) 0.0053(16)
C7 0.019(2) 0.062(4) 0.022(2) 0.015(2) 0.0064(18) 0.008(2)
C8 0.029(2) 0.021(2) 0.035(3) 0.0048(19) 0.011(2) 0.0090(18)
Cl7 0.0249(5) 0.0332(6) 0.0415(7) 0.0013(5) 0.0194(5) 0.0075(5)
Cl8 0.0281(5) 0.0207(5) 0.0363(6) -0.0073(5) 0.0134(5) -0.0032(4)
Cl9 0.0458(7) 0.0462(8) 0.0587(9) 0.0339(7) 0.0319(7) 0.0220(6)
Cl6 0.0300(7) 0.0592(9) 0.0668(10) -0.0334(8) -0.0171(6) 0.0009(6)
B3 0.015(2) 0.017(2) 0.025(3) -0.0003(19) 0.0059(18) 0.0007(17)

loop_
_atom_type_symbol
_atom_type_description
_atom_type_scat_dispersion_real
_atom_type_scat_dispersion_imag
_atom_type_scat_source
C C 0.0033 0.0016 'International Tables Vol C Tables 4.2.6.8 and 6.1.1.4'
H H 0.0000 0.0000 'International Tables Vol C Tables 4.2.6.8 and 6.1.1.4'
B B 0.0013 0.0007 'International Tables Vol C Tables 4.2.6.8 and 6.1.1.4'
P P 0.1023 0.0942 'International Tables Vol C Tables 4.2.6.8 and 6.1.1.4'
Cl Cl 0.1484 0.1585 'International Tables Vol C Tables 4.2.6.8 and 6.1.1.4'
Pt Pt -1.7033 8.3905 'International Tables Vol C Tables 4.2.6.8 and 6.1.1.4'

loop_
_geom_angle_atom_site_label_1
_geom_angle_atom_site_label_2
_geom_angle_atom_site_label_3
_geom_angle
_geom_angle_site_symmetry_1
_geom_angle_site_symmetry_3
_geom_angle_publ_flag
B1 Pt1 P1 87.98(14) . . ?
B1 Pt1 P2 88.42(13) . . ?
P1 Pt1 P2 176.11(4) . . ?
B1 Pt1 Cl3 175.54(13) . . ?
P1 Pt1 Cl3 96.41(3) . . ?
P2 Pt1 Cl3 87.18(3) . . ?
B2 Pt2 P3 88.70(14) . . ?
B2 Pt2 P4 89.70(14) . . ?
P3 Pt2 P4 168.70(4) . . ?
B2 Pt2 Cl3 171.40(13) . . ?
P3 Pt2 Cl3 95.35(4) . . ?
P4 Pt2 Cl3 87.78(4) . . ?
Pt2 Cl3 Pt1 126.48(4) . . ?
C1 P1 C3 104.0(2) . . ?
C1 P1 C2 104.2(2) . . ?
C3 P1 C2 102.9(2) . . ?
C1 P1 Pt1 115.35(14) . . ?
C3 P1 Pt1 113.33(14) . . ?
C2 P1 Pt1 115.53(15) . . ?
C6 P2 C5 105.2(2) . . ?
C6 P2 C4 103.4(2) . . ?
C5 P2 C4 102.4(2) . . ?
C6 P2 Pt1 112.43(15) . . ?
C5 P2 Pt1 114.10(14) . . ?
C4 P2 Pt1 117.84(15) . . ?
C11 P4 C10 105.2(2) . . ?
C11 P4 C12 103.9(2) . . ?
C10 P4 C12 103.3(2) . . ?
C11 P4 Pt2 109.47(14) . . ?
C10 P4 Pt2 115.10(14) . . ?
C12 P4 Pt2 118.46(15) . . ?
C8 P3 C7 104.8(2) . . ?
C8 P3 C9 104.1(2) . . ?
C7 P3 C9 102.6(3) . . ?
C8 P3 Pt2 108.59(15) . . ?
C7 P3 Pt2 117.47(15) . . ?
C9 P3 Pt2 117.75(17) . . ?
P4 C12 H12A 109.5 . . ?
P4 C12 H12B 109.5 . . ?
H12A C12 H12B 109.5 . . ?
P4 C12 H12C 109.5 . . ?
H12A C12 H12C 109.5 . . ?
H12B C12 H12C 109.5 . . ?
P2 C5 H5A 109.5 . . ?
P2 C5 H5B 109.5 . . ?
H5A C5 H5B 109.5 . . ?
P2 C5 H5C 109.5 . . ?
H5A C5 H5C 109.5 . . ?
H5B C5 H5C 109.5 . . ?
P2 C6 H6A 109.5 . . ?
P2 C6 H6B 109.5 . . ?
H6A C6 H6B 109.5 . . ?
P2 C6 H6C 109.5 . . ?
H6A C6 H6C 109.5 . . ?
H6B C6 H6C 109.5 . . ?
P4 C10 H10A 109.5 . . ?
P4 C10 H10B 109.5 . . ?
H10A C10 H10B 109.5 . . ?
P4 C10 H10C 109.5 . . ?
H10A C10 H10C 109.5 . . ?
H10B C10 H10C 109.5 . . ?
P1 C1 H1A 109.5 . . ?
P1 C1 H1B 109.5 . . ?
H1A C1 H1B 109.5 . . ?
P1 C1 H1C 109.5 . . ?
H1A C1 H1C 109.5 . . ?
H1B C1 H1C 109.5 . . ?
Cl5 B2 Cl4 113.9(2) . . ?
Cl5 B2 Pt2 127.9(2) . . ?
Cl4 B2 Pt2 118.3(2) . . ?
P2 C4 H4A 109.5 . . ?
P2 C4 H4B 109.5 . . ?
H4A C4 H4B 109.5 . . ?
P2 C4 H4C 109.5 . . ?
H4A C4 H4C 109.5 . . ?
H4B C4 H4C 109.5 . . ?
P4 C11 H11A 109.5 . . ?
P4 C11 H11B 109.5 . . ?
H11A C11 H11B 109.5 . . ?
P4 C11 H11C 109.5 . . ?
H11A C11 H11C 109.5 . . ?
H11B C11 H11C 109.5 . . ?
Cl1 B1 Cl2 114.8(3) . . ?
Cl1 B1 Pt1 123.0(3) . . ?
Cl2 B1 Pt1 122.1(3) . . ?
P1 C2 H2A 109.5 . . ?
P1 C2 H2B 109.5 . . ?
H2A C2 H2B 109.5 . . ?
P1 C2 H2C 109.5 . . ?
H2A C2 H2C 109.5 . . ?
H2B C2 H2C 109.5 . . ?
P3 C9 H9A 109.5 . . ?
P3 C9 H9B 109.5 . . ?
H9A C9 H9B 109.5 . . ?
P3 C9 H9C 109.5 . . ?
H9A C9 H9C 109.5 . . ?
H9B C9 H9C 109.5 . . ?
P1 C3 H3A 109.5 . . ?
P1 C3 H3B 109.5 . . ?
H3A C3 H3B 109.5 . . ?
P1 C3 H3C 109.5 . . ?
H3A C3 H3C 109.5 . . ?
H3B C3 H3C 109.5 . . ?
P3 C7 H7A 109.5 . . ?
P3 C7 H7B 109.5 . . ?
H7A C7 H7B 109.5 . . ?
P3 C7 H7C 109.5 . . ?
H7A C7 H7C 109.5 . . ?
H7B C7 H7C 109.5 . . ?
P3 C8 H8A 109.5 . . ?
P3 C8 H8B 109.5 . . ?
H8A C8 H8B 109.5 . . ?
P3 C8 H8C 109.5 . . ?
H8A C8 H8C 109.5 . . ?
H8B C8 H8C 109.5 . . ?
Cl9 B3 Cl6 110.6(2) . . ?
Cl9 B3 Cl8 109.4(3) . . ?
Cl6 B3 Cl8 108.6(2) . . ?
Cl9 B3 Cl7 109.0(2) . . ?
Cl6 B3 Cl7 109.6(3) . . ?
Cl8 B3 Cl7 109.5(2) . . ?

loop_
_geom_bond_atom_site_label_1
_geom_bond_atom_site_label_2
_geom_bond_distance
_geom_bond_site_symmetry_2
_geom_bond_publ_flag
Pt1 B1 1.960(5) . ?
Pt1 P1 2.3147(11) . ?
Pt1 P2 2.3185(11) . ?
Pt1 Cl3 2.5155(10) . ?
Pt2 B2 1.955(4) . ?
Pt2 P3 2.3057(11) . ?
Pt2 P4 2.3118(11) . ?
Pt2 Cl3 2.5088(11) . ?
P1 C1 1.804(4) . ?
P1 C3 1.809(4) . ?
P1 C2 1.814(4) . ?
P2 C6 1.811(4) . ?
P2 C5 1.807(4) . ?
P2 C4 1.816(4) . ?
P4 C11 1.802(4) . ?
P4 C10 1.809(4) . ?
P4 C12 1.815(4) . ?
P3 C8 1.800(4) . ?
P3 C7 1.808(5) . ?
P3 C9 1.808(5) . ?
Cl4 B2 1.780(5) . ?
Cl5 B2 1.771(5) . ?
Cl1 B1 1.759(5) . ?
Cl2 B1 1.778(5) . ?
C12 H12A 0.9800 . ?
C12 H12B 0.9800 . ?
C12 H12C 0.9800 . ?
C5 H5A 0.9800 . ?
C5 H5B 0.9800 . ?
C5 H5C 0.9800 . ?
C6 H6A 0.9800 . ?
C6 H6B 0.9800 . ?
C6 H6C 0.9800 . ?
C10 H10A 0.9800 . ?
C10 H10B 0.9800 . ?
C10 H10C 0.9800 . ?
C1 H1A 0.9800 . ?
C1 H1B 0.9800 . ?
C1 H1C 0.9800 . ?
C4 H4A 0.9800 . ?
C4 H4B 0.9800 . ?
C4 H4C 0.9800 . ?
C11 H11A 0.9800 . ?
C11 H11B 0.9800 . ?
C11 H11C 0.9800 . ?
C2 H2A 0.9800 . ?
C2 H2B 0.9800 . ?
C2 H2C 0.9800 . ?
C9 H9A 0.9800 . ?
C9 H9B 0.9800 . ?
C9 H9C 0.9800 . ?
C3 H3A 0.9800 . ?
C3 H3B 0.9800 . ?
C3 H3C 0.9800 . ?
C7 H7A 0.9800 . ?
C7 H7B 0.9800 . ?
C7 H7C 0.9800 . ?
C8 H8A 0.9800 . ?
C8 H8B 0.9800 . ?
C8 H8C 0.9800 . ?
Cl7 B3 1.852(5) . ?
Cl8 B3 1.849(5) . ?
Cl9 B3 1.830(5) . ?
Cl6 B3 1.842(5) . ?
